data_1531066
loop_
_publ_author_name
'Alberti, A.'
'Zanardi, S.'
'Cruciani, G.'
'Galli, E.'
'Quartieri, S.'
'Vezzalini, G.'
'Merlino, S.'
'Millini, R.'

_publ_section_title
;
 Crystal structure of tetragonal and monoclinic polytypes of
 tschernichite, the natural counterpart of synthetic zeolite beta
;
_journal_name_full 'J. Phys. Chem. B'
_journal_page_first 10277
_journal_page_last 10284
_journal_volume 106
_journal_year 2002
_chemical_formula_sum 'Al10.96 Ca4.84 H66.72 Mg0.64 O161.36 Si53.04'
_chemical_name_systematic 'Ca4.84 Mg0.64 (Al10.96 Si53.04 O128) (H2 O)33.36'
_space_group_IT_number 91
_symmetry_space_group_name_Hall 'P 4w 2c'
_symmetry_space_group_name_H-M 'P 41 2 2'
_cell_angle_alpha 90
_cell_angle_beta 90
_cell_angle_gamma 90
_cell_formula_units_Z 1
_cell_length_a 12.634
_cell_length_b 12.634
_cell_length_c 26.608
_cell_volume 4247.115
_citation_journal_id_ASTM JPCBFK
_cod_data_source_file Alberti_JPCBFK_2002_1979.cif
_cod_data_source_block H66.72Al10.96Ca4.84Mg0.64O161.36Si53.04
_cod_original_cell_volume 4247.114
_cod_original_formula_sum 'H66.72 Al10.96 Ca4.84 Mg0.64 O161.36 Si53.04'
_cod_database_code 1531066

loop_
_symmetry_equiv_pos_as_xyz
x,y,z
-y,x,z+1/4
-x,-y,z+1/2
y,-x,z+3/4
x,-y,-z+1/2
y,x,-z+3/4
-x,y,-z
-y,-x,-z+1/4

loop_
_atom_site_label
_atom_site_type_symbol
_atom_site_fract_x
_atom_site_fract_y
_atom_site_fract_z
_atom_site_occupancy
_atom_site_U_iso_or_equiv
Al3 Al+3 0.2111 0.2935 0.0565 0.15 0.0
O15 O-2 0.7298 0.3481 0.0828 1 0.0
O7 O-2 0.5227 -0.018 0.0993 1 0.0
O3 O-2 0.3363 0.331 0.0631 1 0.0
Al4 Al+3 0.2113 0.0419 0.0575 0.17 0.0
O12 O-2 0.1458 -0.0208 0.0998 1 0.0
Si1 Si+4 0.4579 0.2945 0.0562 0.7 0.0
O16 O-2 0.7296 -0.0163 0.0822 1 0.0
O10 O-2 0.1468 0.3539 0.1004 1 0.0
Si3 Si+4 0.2111 0.2935 0.0565 0.85 0.0
O13 O-2 0.8348 0.1696 0.0639 1 0.0
Al2 Al+3 0.4573 0.0422 0.0541 0.1 0.0
O19 O-2 0.833 0.584 0.056 0.93 0.0
Si5 Si+4 0.836 0.2938 0.0566 0.99 0.0
O5 O-2 0.5 0.08 0 1 0.0
O18 O-2 0.814 0.771 0.057 0.55 0.0
O2 O-2 0.4691 0.1639 0.0608 1 0.0
O4 O-2 0.5267 0.3542 0.0994 1 0.0
O6 O-2 0.334 0.0018 0.0626 1 0.0
O24 O-2 0.845 0.654 -0.002 0.3 0.0
O1 O-2 0.5 0.3395 0 1 0.0
Si2 Si+4 0.4573 0.0422 0.0541 0.9 0.0
Si4 Si+4 0.2113 0.0419 0.0575 0.83 0.0
O11 O-2 0.1641 0.0056 0.0024 1 0.0
O14 O-2 0.9374 0.348 0.0809 1 0.0
O25 O-2 0.666 0.666 0.875 0.34 0.0
O21 O-2 0.641 0.794 0.005 0.86 0.0
Si6 Si+4 0.8355 0.0411 0.0577 0.76 0.0
Si8 Si+4 0.0262 -0.0262 0.125 0.71 0.0
Si7 Si+4 0.0271 0.3583 0.1251 0.78 0.0
Ca2 Ca+2 0 0.449 0 0.28 0.0
Si9 Si+4 0.6403 0.3597 0.125 0.93 0.0
O9 O-2 0.1643 0.3224 0.0018 1 0.0
Al8 Al+3 0.0262 -0.0262 0.125 0.29 0.0
O17 O-2 0.9412 -0.0094 0.0789 1 0.0
O22 O-2 0.537 0.677 0.09 0.67 0.0
O20 O-2 0 0.546 0 0.38 0.0
Al7 Al+3 0.0271 0.3583 0.1251 0.22 0.0
O8 O-2 0.2017 0.1679 0.0661 1 0.0
Al1 Al+3 0.4579 0.2945 0.0562 0.3 0.0
Mg1 Mg+2 0.705 0.693 0.118 0.08 0.0
Ca3 Ca+2 0.5 0.682 0 0.36 0.0
O26 O-2 0 0.797 0 0.38 0.0
Al6 Al+3 0.8355 0.0411 0.0577 0.24 0.0
Al9 Al+3 0.6403 0.3597 0.125 0.07 0.0
O23 O-2 0.639 0.522 0.006 0.31 0.0
Al5 Al+3 0.836 0.2938 0.0566 0.01 0.0
Ca1 Ca+2 0 0.877 0 0.36 0.0
